data_4509344
loop_
_publ_author_name
'Wishkerman, Sara'
'Bernstein, Joel'
'Hickey, Magali B.'

_publ_section_title
;
 Crystal Engineering with Cocrystals of Benzo-[18]Crown-6 and Urea and
 Thiourea Derivatives
;
_journal_issue 7
_journal_name_full 'Crystal Growth &amp; Design'
_journal_page_first 3204
_journal_paper_doi 10.1021/cg801261h
_journal_volume 9
_journal_year 2009
_chemical_formula_sum 'C17 H28 N2 O6 S'
_chemical_formula_weight 388.47
_chemical_name_systematic
; 
 ? 
;
_space_group_IT_number 4
_symmetry_space_group_name_Hall 'P 2yb'
_symmetry_space_group_name_H-M 'P 1 21 1'
_atom_sites_solution_hydrogens geom
_atom_sites_solution_primary direct
_atom_sites_solution_secondary difmap
_audit_creation_method SHELXL-97
_cell_angle_alpha 90.00
_cell_angle_beta 99.213(8)
_cell_angle_gamma 90.00
_cell_formula_units_Z 4
_cell_length_a 8.416(3)
_cell_length_b 20.018(8)
_cell_length_c 11.764(5)
_cell_measurement_temperature 293(2)
_cell_volume 1956.3(13)
_computing_structure_refinement 'SHELXL-97 (Sheldrick, 1997)'
_computing_structure_solution 'SHELXS-97 (Sheldrick, 1990)'
_diffrn_ambient_temperature 293(2)
_diffrn_measured_fraction_theta_full 0.935
_diffrn_measured_fraction_theta_max 0.935
_diffrn_radiation_monochromator graphite
_diffrn_radiation_source 'fine-focus sealed tube'
_diffrn_radiation_type MoK\a
_diffrn_radiation_wavelength 0.71073
_diffrn_reflns_av_R_equivalents 0.0578
_diffrn_reflns_av_sigmaI/netI 0.1632
_diffrn_reflns_limit_h_max 11
_diffrn_reflns_limit_h_min -11
_diffrn_reflns_limit_k_max 21
_diffrn_reflns_limit_k_min -26
_diffrn_reflns_limit_l_max 15
_diffrn_reflns_limit_l_min -14
_diffrn_reflns_number 12220
_diffrn_reflns_theta_full 28.38
_diffrn_reflns_theta_max 28.38
_diffrn_reflns_theta_min 1.75
_exptl_absorpt_coefficient_mu 0.200
_exptl_crystal_density_diffrn 1.319
_exptl_crystal_density_method 'not measured'
_exptl_crystal_F_000 832
_refine_diff_density_max 0.166
_refine_diff_density_min -0.184
_refine_diff_density_rms 0.039
_refine_ls_abs_structure_details 'Flack H D (1983), Acta Cryst. A39, 876-881'
_refine_ls_abs_structure_Flack 0.51(7)
_refine_ls_extinction_method none
_refine_ls_goodness_of_fit_ref 0.696
_refine_ls_hydrogen_treatment mixed
_refine_ls_matrix_type full
_refine_ls_number_parameters 601
_refine_ls_number_reflns 7139
_refine_ls_number_restraints 1
_refine_ls_restrained_S_all 0.696
_refine_ls_R_factor_all 0.1403
_refine_ls_R_factor_gt 0.0377
_refine_ls_shift/su_max 0.009
_refine_ls_shift/su_mean 0.001
_refine_ls_structure_factor_coef Fsqd
_refine_ls_weighting_details 'calc w=1/[\s^2^(Fo^2^)+(0.0238P)^2^+0.0000P] where P=(Fo^2^+2Fc^2^)/3'
_refine_ls_weighting_scheme calc
_refine_ls_wR_factor_gt 0.0641
_refine_ls_wR_factor_ref 0.0769
_reflns_number_gt 2718
_reflns_number_total 7139
_reflns_threshold_expression >2sigma(I)
_cod_data_source_file cg801261hsup5.cif
_cod_data_source_block saraw
_cod_original_cell_volume 1956.3(14)
_cod_database_code 4509344

loop_
_symmetry_equiv_pos_as_xyz
'x, y, z'
'-x, y+1/2, -z'

loop_
_atom_site_label
_atom_site_type_symbol
_atom_site_fract_x
_atom_site_fract_y
_atom_site_fract_z
_atom_site_U_iso_or_equiv
_atom_site_adp_type
_atom_site_occupancy
_atom_site_symmetry_multiplicity
_atom_site_calc_flag
_atom_site_refinement_flags
O2B O 0.2936(4) 0.34833(16) 0.3087(3) 0.0568(9) Uani 1 1 d .
S1 S 0.80951(14) 0.47423(6) 0.19894(9) 0.0653(4) Uani 1 1 d .
O1B O 0.3134(4) 0.35486(15) 0.0688(3) 0.0516(9) Uani 1 1 d .
S2 S 0.68030(15) 0.41423(7) 0.69122(10) 0.0756(4) Uani 1 1 d .
O2 O 0.7324(4) 0.67580(16) 0.8666(3) 0.0524(9) Uani 1 1 d .
O6 O 1.1909(3) 0.53088(14) 0.9357(2) 0.0458(8) Uani 1 1 d .
O1 O 0.9580(4) 0.59227(15) 1.0123(2) 0.0466(8) Uani 1 1 d .
O5 O 1.2050(4) 0.52889(15) 0.6936(3) 0.0522(9) Uani 1 1 d .
C6 C 1.2289(6) 0.5591(2) 1.0431(4) 0.0410(12) Uani 1 1 d .
O3 O 0.6933(4) 0.64145(17) 0.6206(3) 0.0560(9) Uani 1 1 d .
C1B C 0.2725(6) 0.3271(2) -0.0392(4) 0.0437(12) Uani 1 1 d .
C1 C 1.1038(6) 0.5911(2) 1.0836(4) 0.0435(12) Uani 1 1 d .
O4B O 0.7990(4) 0.22644(16) 0.3798(3) 0.0577(9) Uani 1 1 d .
O3B O 0.5701(4) 0.30950(15) 0.4659(2) 0.0519(8) Uani 1 1 d .
O4 O 0.9190(4) 0.55275(16) 0.5306(2) 0.0552(9) Uani 1 1 d .
C6B C 0.4010(6) 0.2957(2) -0.0820(4) 0.0442(13) Uani 1 1 d .
C16B C 0.1813(6) 0.3794(2) 0.1190(4) 0.0604(15) Uani 1 1 d .
H16' H 0.1028 0.3441 0.1213 0.072 Uiso 1 1 calc R
H16B H 0.1293 0.4158 0.0730 0.072 Uiso 1 1 calc R
C10 C 1.0788(6) 0.5553(3) 0.5057(4) 0.0608(14) Uani 1 1 d .
H10 H 1.1229 0.5997 0.5219 0.073 Uiso 1 1 calc R
H10A H 1.0781 0.5459 0.4248 0.073 Uiso 1 1 calc R
C16 C 0.8302(6) 0.6306(3) 1.0484(4) 0.0449(14) Uani 1 1 d .
C7 C 1.3231(7) 0.5052(3) 0.8862(5) 0.0565(16) Uani 1 1 d .
C13B C 0.4127(7) 0.3114(3) 0.4953(5) 0.0656(17) Uani 1 1 d .
O6B O 0.5474(4) 0.29740(16) -0.0111(2) 0.0554(9) Uani 1 1 d .
C15 C 0.6939(6) 0.6337(3) 0.9532(4) 0.0446(13) Uani 1 1 d .
N1 N 0.6386(5) 0.3686(2) 0.2393(4) 0.0596(13) Uani 1 1 d .
C4B C 0.2188(8) 0.2680(3) -0.2536(4) 0.0663(17) Uani 1 1 d .
H4' H 0.1998 0.2476 -0.3255 0.080 Uiso 1 1 calc R
C7B C 0.6739(7) 0.2595(3) -0.0472(5) 0.0554(16) Uani 1 1 d .
C14 C 0.5986(6) 0.6912(3) 0.7784(4) 0.0571(15) Uani 1 1 d .
H14 H 0.6194 0.7332 0.7425 0.069 Uiso 1 1 calc R
H14A H 0.5028 0.6968 0.8136 0.069 Uiso 1 1 calc R
C3 C 1.2841(8) 0.6145(3) 1.2588(4) 0.070(2) Uani 1 1 d .
C5 C 1.3810(7) 0.5557(3) 1.1092(5) 0.0522(14) Uani 1 1 d .
C8 C 1.2624(7) 0.4755(3) 0.7703(4) 0.0564(14) Uani 1 1 d .
C9B C 0.9017(7) 0.1871(3) 0.2157(5) 0.0653(17) Uani 1 1 d .
C2B C 0.1225(7) 0.3287(3) -0.1042(5) 0.0543(14) Uani 1 1 d .
C8B C 0.8108(6) 0.2541(2) 0.0513(4) 0.0552(15) Uani 1 1 d .
H8B H 0.9076 0.2397 0.0232 0.066 Uiso 1 1 calc R
H8' H 0.8315 0.2973 0.0880 0.066 Uiso 1 1 calc R
C4 C 1.4086(7) 0.5839(3) 1.2172(5) 0.0626(16) Uani 1 1 d .
C9 C 1.1781(7) 0.5064(3) 0.5759(5) 0.0612(16) Uani 1 1 d .
C2 C 1.1329(7) 0.6181(3) 1.1922(4) 0.0551(15) Uani 1 1 d .
N3 N 0.7628(7) 0.4453(3) 0.9072(4) 0.0802(16) Uani 1 1 d .
N4 N 0.8666(4) 0.5114(2) 0.7786(3) 0.0679(12) Uani 1 1 d .
H24A H 0.9147 0.5345 0.8356 0.082 Uiso 1 1 calc R
H23B H 0.8773 0.5219 0.7094 0.082 Uiso 1 1 calc R
C11B C 0.8270(7) 0.2595(3) 0.4869(5) 0.0647(17) Uani 1 1 d .
C15B C 0.2420(6) 0.4032(3) 0.2380(4) 0.0601(14) Uani 1 1 d .
H15B H 0.3310 0.4339 0.2368 0.072 Uiso 1 1 calc R
H15' H 0.1572 0.4267 0.2683 0.072 Uiso 1 1 calc R
O5B O 0.7692(4) 0.20748(18) 0.1308(3) 0.0582(9) Uani 1 1 d .
C3B C 0.0960(8) 0.2991(3) -0.2132(5) 0.0675(17) Uani 1 1 d .
C13 C 0.5671(6) 0.6384(3) 0.6872(4) 0.0565(14) Uani 1 1 d .
C14B C 0.3197(6) 0.3659(3) 0.4274(4) 0.0639(17) Uani 1 1 d .
H14B H 0.2173 0.3722 0.4537 0.077 Uiso 1 1 calc R
H14' H 0.3794 0.4075 0.4385 0.077 Uiso 1 1 calc R
C10B C 0.9306(6) 0.2323(3) 0.3172(4) 0.0655(16) Uani 1 1 d .
H10B H 1.0303 0.2202 0.3663 0.079 Uiso 1 1 calc R
H10' H 0.9398 0.2781 0.2920 0.079 Uiso 1 1 calc R
C12 C 0.6611(6) 0.6013(3) 0.5209(4) 0.0664(17) Uani 1 1 d .
H12A H 0.5737 0.6205 0.4670 0.080 Uiso 1 1 calc R
H12 H 0.6296 0.5568 0.5412 0.080 Uiso 1 1 calc R
C5B C 0.3739(7) 0.2660(3) -0.1887(4) 0.0602(16) Uani 1 1 d .
C12B C 0.6730(7) 0.2631(3) 0.5319(4) 0.0655(16) Uani 1 1 d .
H12' H 0.6225 0.2194 0.5275 0.079 Uiso 1 1 calc R
H12B H 0.6925 0.2769 0.6119 0.079 Uiso 1 1 calc R
C18 C 0.7770(5) 0.4604(3) 0.7974(3) 0.0508(12) Uani 1 1 d .
C17 C 0.7258(5) 0.4205(2) 0.2817(4) 0.0463(11) Uani 1 1 d .
C11 C 0.8100(8) 0.5979(3) 0.4675(5) 0.0623(16) Uani 1 1 d .
N2 N 0.7463(4) 0.42860(18) 0.3952(3) 0.0676(12) Uani 1 1 d .
H20A H 0.7037 0.4008 0.4372 0.081 Uiso 1 1 calc R
H19B H 0.8021 0.4617 0.4267 0.081 Uiso 1 1 calc R
H15 H 0.606(4) 0.6546(18) 0.988(3) 0.057(13) Uiso 1 1 d .
H2' H 0.039(4) 0.3553(17) -0.074(3) 0.029(11) Uiso 1 1 d .
H7' H 0.705(6) 0.274(2) -0.112(4) 0.063(17) Uiso 1 1 d .
H9 H 1.124(4) 0.4631(18) 0.576(3) 0.046(13) Uiso 1 1 d .
H9A H 1.292(5) 0.497(2) 0.566(3) 0.074(14) Uiso 1 1 d .
H8A H 1.350(4) 0.4508(16) 0.750(2) 0.038(11) Uiso 1 1 d .
H7 H 1.408(5) 0.544(2) 0.881(3) 0.085(17) Uiso 1 1 d .
H3' H -0.010(5) 0.300(2) -0.254(3) 0.062(16) Uiso 1 1 d .
H11 H 0.864(4) 0.640(2) 0.462(3) 0.049(15) Uiso 1 1 d .
H2 H 1.056(4) 0.638(2) 1.222(3) 0.043(14) Uiso 1 1 d .
H11' H 0.906(5) 0.234(2) 0.541(4) 0.082(16) Uiso 1 1 d .
H13 H 0.560(4) 0.590(2) 0.715(3) 0.065(14) Uiso 1 1 d .
H13' H 0.365(4) 0.269(2) 0.476(3) 0.057(15) Uiso 1 1 d .
H3 H 1.297(5) 0.645(2) 1.329(4) 0.104(17) Uiso 1 1 d .
H7B H 0.624(4) 0.214(2) -0.062(3) 0.043(13) Uiso 1 1 d .
H13B H 0.441(5) 0.321(2) 0.577(4) 0.078(15) Uiso 1 1 d .
H11A H 0.768(5) 0.578(2) 0.373(4) 0.089(14) Uiso 1 1 d .
H16A H 0.791(6) 0.601(3) 1.125(4) 0.110(18) Uiso 1 1 d .
H11B H 0.866(4) 0.310(2) 0.485(3) 0.057(14) Uiso 1 1 d .
H7A H 1.373(4) 0.4714(18) 0.925(3) 0.043(12) Uiso 1 1 d .
H4 H 1.526(5) 0.585(2) 1.268(3) 0.075(15) Uiso 1 1 d .
H21 H 0.697(5) 0.407(3) 0.918(4) 0.08(2) Uiso 1 1 d .
H8 H 1.162(5) 0.444(2) 0.771(3) 0.082(16) Uiso 1 1 d .
H13A H 0.452(4) 0.6530(19) 0.632(3) 0.067(12) Uiso 1 1 d .
H22 H 0.804(4) 0.4738(19) 0.950(3) 0.034(14) Uiso 1 1 d .
H16 H 0.856(5) 0.668(2) 1.077(3) 0.056(17) Uiso 1 1 d .
H15A H 0.656(4) 0.589(2) 0.915(3) 0.062(14) Uiso 1 1 d .
H17 H 0.602(5) 0.360(2) 0.162(4) 0.101(19) Uiso 1 1 d .
H9' H 1.004(5) 0.1823(19) 0.179(3) 0.080(15) Uiso 1 1 d .
H5 H 1.469(4) 0.5366(18) 1.082(3) 0.033(12) Uiso 1 1 d .
H5' H 0.467(5) 0.241(2) -0.224(3) 0.064(15) Uiso 1 1 d .
H9B H 0.866(5) 0.145(2) 0.249(3) 0.084(17) Uiso 1 1 d .
H18 H 0.593(5) 0.343(2) 0.282(3) 0.065(16) Uiso 1 1 d .

loop_
_atom_site_aniso_label
_atom_site_aniso_U_11
_atom_site_aniso_U_22
_atom_site_aniso_U_33
_atom_site_aniso_U_23
_atom_site_aniso_U_13
_atom_site_aniso_U_12
O2B 0.071(2) 0.057(2) 0.045(2) -0.0092(19) 0.0174(18) 0.004(2)
S1 0.0764(9) 0.0760(10) 0.0475(7) 0.0089(7) 0.0224(6) -0.0076(8)
O1B 0.043(2) 0.064(2) 0.047(2) -0.0056(17) 0.0063(18) 0.0053(18)
S2 0.0840(10) 0.0855(11) 0.0580(8) -0.0227(8) 0.0137(7) -0.0220(8)
O2 0.044(2) 0.069(3) 0.046(2) 0.0098(18) 0.0158(17) 0.0018(18)
O6 0.040(2) 0.059(2) 0.0387(19) -0.0088(16) 0.0063(16) 0.0005(17)
O1 0.043(2) 0.063(2) 0.0336(17) -0.0133(15) 0.0053(16) 0.0078(17)
O5 0.063(2) 0.055(2) 0.040(2) -0.0121(19) 0.0131(17) 0.0047(19)
C6 0.048(4) 0.047(3) 0.026(3) 0.001(2) 0.000(3) -0.003(3)
O3 0.058(2) 0.068(2) 0.0416(19) -0.0099(18) 0.0047(17) -0.0046(19)
C1B 0.047(4) 0.046(3) 0.036(3) 0.005(2) -0.001(3) -0.011(3)
C1 0.048(3) 0.053(3) 0.029(3) 0.002(2) 0.003(3) -0.002(3)
O4B 0.058(2) 0.071(2) 0.045(2) -0.0114(18) 0.0092(18) -0.0089(19)
O3B 0.063(2) 0.054(2) 0.0409(18) 0.0028(16) 0.0165(17) -0.0031(18)
O4 0.058(2) 0.068(2) 0.0411(18) 0.0067(17) 0.0133(17) 0.0050(18)
C6B 0.043(3) 0.055(3) 0.033(3) 0.005(3) -0.001(3) -0.011(3)
C16B 0.051(3) 0.069(4) 0.062(4) 0.001(3) 0.012(3) 0.012(3)
C10 0.078(4) 0.077(4) 0.031(3) -0.008(3) 0.021(3) -0.004(3)
C16 0.049(4) 0.050(4) 0.041(3) -0.011(3) 0.020(3) 0.006(3)
C7 0.048(4) 0.067(4) 0.055(4) 0.007(3) 0.008(3) 0.020(3)
C13B 0.074(5) 0.084(6) 0.044(4) -0.006(4) 0.025(3) -0.016(4)
O6B 0.039(2) 0.084(3) 0.0425(19) -0.0120(18) 0.0051(18) 0.0060(19)
C15 0.036(3) 0.050(4) 0.052(3) 0.004(3) 0.020(3) -0.004(3)
N1 0.070(3) 0.066(4) 0.044(3) -0.005(3) 0.012(3) -0.021(3)
C4B 0.082(5) 0.083(5) 0.032(3) 0.007(3) 0.002(4) -0.027(4)
C7B 0.051(4) 0.073(5) 0.043(4) -0.002(3) 0.009(3) -0.001(3)
C14 0.043(3) 0.075(4) 0.053(3) 0.016(3) 0.006(3) 0.012(3)
C3 0.076(5) 0.090(5) 0.039(4) -0.009(3) -0.008(4) -0.033(4)
C5 0.043(4) 0.066(4) 0.045(4) 0.002(3) -0.002(3) -0.001(3)
C8 0.053(4) 0.064(4) 0.054(3) -0.014(3) 0.017(3) 0.016(4)
C9B 0.052(4) 0.081(5) 0.067(5) 0.010(4) 0.021(4) 0.013(4)
C2B 0.047(4) 0.061(4) 0.053(4) 0.011(3) 0.001(3) 0.000(3)
C8B 0.052(4) 0.060(4) 0.062(4) -0.005(3) 0.032(3) 0.004(3)
C4 0.054(4) 0.082(4) 0.047(4) 0.002(3) -0.007(3) -0.010(3)
C9 0.064(4) 0.071(5) 0.051(4) -0.010(3) 0.015(3) 0.003(4)
C2 0.067(4) 0.065(4) 0.035(3) -0.008(3) 0.011(3) -0.005(3)
N3 0.115(4) 0.082(5) 0.044(3) -0.004(3) 0.014(3) 0.011(4)
N4 0.066(3) 0.082(4) 0.053(2) -0.015(2) 0.002(2) -0.014(3)
C11B 0.068(4) 0.059(4) 0.061(4) -0.001(3) -0.009(3) -0.002(3)
C15B 0.079(4) 0.045(4) 0.058(3) -0.001(3) 0.014(3) 0.016(3)
O5B 0.047(2) 0.081(3) 0.051(2) -0.001(2) 0.0197(18) -0.002(2)
C3B 0.064(5) 0.084(5) 0.048(4) 0.017(3) -0.012(4) -0.024(4)
C13 0.043(3) 0.071(4) 0.053(3) 0.005(3) -0.001(3) 0.007(3)
C14B 0.064(4) 0.084(5) 0.051(3) -0.027(3) 0.031(3) -0.007(3)
C10B 0.045(4) 0.084(5) 0.065(4) 0.012(3) 0.002(3) -0.008(3)
C12 0.066(4) 0.073(4) 0.054(3) -0.016(3) -0.010(3) 0.014(3)
C5B 0.061(4) 0.082(4) 0.037(3) -0.003(3) 0.005(3) -0.018(3)
C12B 0.098(5) 0.061(4) 0.036(3) 0.010(3) 0.007(3) 0.001(4)
C18 0.054(3) 0.062(4) 0.036(3) -0.007(3) 0.008(2) 0.011(3)
C17 0.047(3) 0.045(3) 0.047(3) -0.002(3) 0.010(2) 0.000(3)
C11 0.080(4) 0.063(4) 0.039(3) -0.003(3) -0.004(3) 0.009(4)
N2 0.104(3) 0.066(3) 0.035(2) -0.001(2) 0.017(2) -0.031(2)

loop_
_atom_type_symbol
_atom_type_description
_atom_type_scat_dispersion_real
_atom_type_scat_dispersion_imag
_atom_type_scat_source
C C 0.0033 0.0016 'International Tables Vol C Tables 4.2.6.8 and 6.1.1.4'
H H 0.0000 0.0000 'International Tables Vol C Tables 4.2.6.8 and 6.1.1.4'
N N 0.0061 0.0033 'International Tables Vol C Tables 4.2.6.8 and 6.1.1.4'
O O 0.0106 0.0060 'International Tables Vol C Tables 4.2.6.8 and 6.1.1.4'
S S 0.1246 0.1234 'International Tables Vol C Tables 4.2.6.8 and 6.1.1.4'

loop_
_geom_angle_atom_site_label_1
_geom_angle_atom_site_label_2
_geom_angle_atom_site_label_3
_geom_angle
C15B O2B C14B 111.8(4)
C1B O1B C16B 115.1(3)
C15 O2 C14 114.1(4)
C6 O6 C7 116.1(3)
C1 O1 C16 117.8(4)
C8 O5 C9 111.0(4)
O6 C6 C1 115.4(4)
O6 C6 C5 123.5(5)
C1 C6 C5 121.0(5)
C12 O3 C13 111.9(4)
C2B C1B O1B 125.3(5)
C2B C1B C6B 120.1(5)
O1B C1B C6B 114.6(4)
O1 C1 C2 124.9(5)
O1 C1 C6 117.0(4)
C2 C1 C6 118.1(5)
C11B O4B C10B 112.9(4)
C12B O3B C13B 113.3(4)
C11 O4 C10 115.1(4)
O6B C6B C5B 124.6(5)
O6B C6B C1B 115.8(4)
C5B C6B C1B 119.6(5)
O1B C16B C15B 109.0(4)
O4 C10 C9 109.6(4)
O1 C16 C15 109.0(4)
O6 C7 C8 109.8(4)
O3B C13B C14B 108.5(4)
C6B O6B C7B 116.5(4)
O2 C15 C16 109.6(4)
C3B C4B C5B 121.1(5)
O6B C7B C8B 109.0(4)
O2 C14 C13 113.2(4)
C4 C3 C2 120.5(5)
C4 C5 C6 120.1(6)
O5 C8 C7 108.0(5)
O5B C9B C10B 113.3(5)
C1B C2B C3B 120.0(6)
O5B C8B C7B 108.6(5)
C3 C4 C5 119.2(5)
O5 C9 C10 108.9(5)
C1 C2 C3 121.2(6)
O4B C11B C12B 108.2(5)
O2B C15B C16B 109.5(4)
C8B O5B C9B 113.9(4)
C4B C3B C2B 119.8(6)
O3 C13 C14 107.6(5)
O2B C14B C13B 109.2(4)
O4B C10B C9B 108.8(4)
O3 C12 C11 108.3(4)
C6B C5B C4B 119.2(6)
O3B C12B C11B 109.3(4)
N4 C18 N3 118.4(5)
N4 C18 S2 122.3(3)
N3 C18 S2 119.3(5)
N1 C17 N2 116.7(4)
N1 C17 S1 122.9(4)
N2 C17 S1 120.4(4)
O4 C11 C12 109.0(5)

loop_
_geom_bond_atom_site_label_1
_geom_bond_atom_site_label_2
_geom_bond_distance
O2B C15B 1.404(5)
O2B C14B 1.423(5)
S1 C17 1.679(4)
O1B C1B 1.378(5)
O1B C16B 1.427(5)
S2 C18 1.658(4)
O2 C15 1.399(5)
O2 C14 1.437(5)
O6 C6 1.375(5)
O6 C7 1.431(5)
O1 C1 1.370(5)
O1 C16 1.440(5)
O5 C8 1.431(6)
O5 C9 1.438(5)
C6 C1 1.380(6)
C6 C5 1.389(6)
O3 C12 1.411(5)
O3 C13 1.419(5)
C1B C2B 1.367(6)
C1B C6B 1.412(6)
C1 C2 1.373(6)
O4B C11B 1.408(6)
O4B C10B 1.430(5)
O3B C12B 1.415(5)
O3B C13B 1.422(5)
O4 C11 1.412(6)
O4 C10 1.422(5)
C6B O6B 1.373(5)
C6B C5B 1.375(6)
C16B C15B 1.490(6)
C10 C9 1.455(7)
C16 C15 1.471(6)
C7 C8 1.500(6)
C13B C14B 1.497(6)
O6B C7B 1.427(6)
N1 C17 1.323(6)
C4B C3B 1.356(7)
C4B C5B 1.403(7)
C7B C8B 1.501(7)
C14 C13 1.498(7)
C3 C4 1.371(7)
C3 C2 1.385(7)
C5 C4 1.375(7)
C9B O5B 1.432(6)
C9B C10B 1.488(7)
C2B C3B 1.398(7)
C8B O5B 1.405(5)
N3 C18 1.350(6)
N4 C18 1.309(5)
C11B C12B 1.479(8)
C12 C11 1.491(7)
C17 N2 1.329(4)
